data_7027006
loop_
_publ_author_name
'Foch, Isabella'
'P\'ark\'anyi, L\'aszl\'o'
'Besenyei, G\'abor'
'Sim\'andi, L\'aszl\'o I.'
'K\'alm\'an, Alajos'

_publ_section_title
;
 Arylsulfonylnitrene and arenesulfonyl azide complexes of palladium
;
_journal_issue 3
_journal_name_full 'Journal of the Chemical Society, Dalton Transactions'
_journal_page_first 293
_journal_paper_doi 10.1039/a805467c
_journal_year 1999
_chemical_compound_source 'G.Besenyei (KKKI)'
_chemical_formula_sum 'C57 H49 Cl5 N2 O4 P4 Pd2 S'
_chemical_formula_weight 1371.97
_chemical_name_systematic
;
 ?
;
_space_group_IT_number 14
_symmetry_cell_setting monoclinic
_symmetry_space_group_name_Hall '-P 2yn'
_symmetry_space_group_name_H-M 'P 1 21/n 1'
_atom_sites_solution_hydrogens geom
_atom_sites_solution_primary direct
_atom_sites_solution_secondary difmap
_audit_creation_method SHELXL-97
_cell_angle_alpha 90.000
_cell_angle_beta 98.74(2)
_cell_angle_gamma 90.000
_cell_formula_units_Z 4
_cell_length_a 12.827(1)
_cell_length_b 19.622(1)
_cell_length_c 23.149(6)
_cell_measurement_reflns_used 25
_cell_measurement_temperature 293(2)
_cell_measurement_theta_max 15.92
_cell_measurement_theta_min 15.49
_cell_volume 5758.7(16)
_computing_cell_refinement 'CAD4 Express'
_computing_data_collection 'CAD4 Express'
_computing_data_reduction 'XCAD4 (Harms,1996)'
_computing_structure_refinement 'SHELXL-97 (Sheldrick, 1997)'
_computing_structure_solution 'SHELXS-97 (Sheldrick, 1990)'
_diffrn_ambient_temperature 293(2)
_diffrn_measured_fraction_theta_full 0.970
_diffrn_measured_fraction_theta_max 0.970
_diffrn_measurement_device 'enraf nonius cad4'
_diffrn_measurement_method omega-theta-scans
_diffrn_radiation_monochromator graphite
_diffrn_radiation_source 'fine-focus sealed tube'
_diffrn_radiation_type MOka
_diffrn_radiation_wavelength 0.71073
_diffrn_reflns_av_R_equivalents 0.0182
_diffrn_reflns_av_sigmaI/netI 0.1228
_diffrn_reflns_limit_h_max 17
_diffrn_reflns_limit_h_min 0
_diffrn_reflns_limit_k_max 27
_diffrn_reflns_limit_k_min -12
_diffrn_reflns_limit_l_max 31
_diffrn_reflns_limit_l_min -32
_diffrn_reflns_number 16992
_diffrn_reflns_theta_full 29.46
_diffrn_reflns_theta_max 29.46
_diffrn_reflns_theta_min 2.44
_diffrn_standards_decay_% 3
_diffrn_standards_interval_time 60
_diffrn_standards_number 3
_exptl_absorpt_coefficient_mu 1.051
_exptl_absorpt_correction_T_max 1.0000
_exptl_absorpt_correction_T_min 0.8451
_exptl_absorpt_correction_type 'Empirical (Psi-scan)'
_exptl_crystal_colour yellow
_exptl_crystal_density_diffrn 1.582
_exptl_crystal_density_method 'not measured'
_exptl_crystal_description block
_exptl_crystal_F_000 2760
_exptl_crystal_size_max 0.45
_exptl_crystal_size_mid 0.30
_exptl_crystal_size_min 0.08
_refine_diff_density_max 1.199
_refine_diff_density_min -1.012
_refine_diff_density_rms 0.116
_refine_ls_extinction_method none
_refine_ls_goodness_of_fit_ref 0.909
_refine_ls_hydrogen_treatment mixed
_refine_ls_matrix_type full
_refine_ls_number_parameters 755
_refine_ls_number_reflns 15932
_refine_ls_number_restraints 82
_refine_ls_restrained_S_all 0.909
_refine_ls_R_factor_all 0.1618
_refine_ls_R_factor_gt 0.0471
_refine_ls_shift/su_max 1.036
_refine_ls_shift/su_mean 0.041
_refine_ls_structure_factor_coef Fsqd
_refine_ls_weighting_details 'w=1/[\s^2^(Fo^2^)+(0.0579P)^2^+0.0000P] where P=(Fo^2^+2Fc^2^)/3'
_refine_ls_weighting_scheme calc
_refine_ls_wR_factor_gt 0.1046
_refine_ls_wR_factor_ref 0.1201
_reflns_number_gt 7997
_reflns_number_total 15932
_reflns_threshold_expression >2sigma(I)
_cod_data_source_file 805467csup1.cif
_cod_data_source_block pdono2
_cod_depositor_comments
;
The following automatic conversions were performed:

'_refine_ls_weighting_scheme' value 'calc
w=1/[\s^2^(Fo^2^)+(0.0579P)^2^+0.0000P] where P=(Fo^2^+2Fc^2^)/3' was
changed to 'calc'. New tag '_refine_ls_weighting_details' was
created. The value of the new tag was set to
'w=1/[\s^2^(Fo^2^)+(0.0579P)^2^+0.0000P] where P=(Fo^2^+2Fc^2^)/3'.

Automatic conversion script
Id: cif_fix_values 3143 2015-03-26 13:38:13Z robertas 
;
_cod_original_sg_symbol_H-M P21/n
_cod_database_code 7027006

loop_
_symmetry_equiv_pos_as_xyz
'x, y, z'
'-x+1/2, y+1/2, -z+1/2'
'-x, -y, -z'
'x-1/2, -y-1/2, z-1/2'

loop_
_atom_site_label
_atom_site_type_symbol
_atom_site_fract_x
_atom_site_fract_y
_atom_site_fract_z
_atom_site_U_iso_or_equiv
_atom_site_adp_type
_atom_site_occupancy
_atom_site_calc_flag
_atom_site_refinement_flags
Pd1 Pd 0.03309(2) 0.203351(15) 0.229403(14) 0.03148(8) Uani 1 d .
Pd2 Pd -0.06091(2) 0.054012(15) 0.259153(15) 0.03273(8) Uani 1 d .
Cl1 Cl 0.11376(9) 0.30267(5) 0.26734(6) 0.0515(3) Uani 1 d .
Cl2 Cl -0.09829(10) -0.02401(6) 0.32766(6) 0.0568(3) Uani 1 d .
S1 S -0.08829(8) 0.10826(5) 0.13035(5) 0.0371(2) Uani 1 d .
P1 P -0.13272(8) 0.25237(5) 0.22692(5) 0.0328(2) Uani 1 d .
P2 P 0.19633(8) 0.14861(5) 0.24007(5) 0.0325(2) Uani 1 d .
P3 P -0.21566(8) 0.11212(5) 0.26897(5) 0.0348(2) Uani 1 d .
P4 P 0.10071(8) 0.00361(5) 0.25414(5) 0.0334(2) Uani 1 d .
O1 O -0.1527(3) 0.04757(17) 0.12415(14) 0.0551(9) Uani 1 d .
O2 O -0.1395(2) 0.16904(16) 0.10457(13) 0.0495(8) Uani 1 d .
O3 O -0.039(3) 0.227(3) 0.0148(15) 0.193(19) Uani 0.38(6) d PD
O3' O -0.004(3) 0.2396(15) 0.0073(7) 0.078(13) Uani 0.36(7) d PDU
O3" O 0.026(4) 0.2567(16) 0.0155(14) 0.069(9) Uani 0.26(3) d PDU
O4 O 0.0629(4) 0.2383(2) 0.1021(2) 0.0900(14) Uani 1 d .
N1 N -0.0317(2) 0.11645(16) 0.19361(14) 0.0319(7) Uani 1 d .
N2 N 0.0341(5) 0.2126(3) 0.0539(3) 0.0749(15) Uani 1 d D
C1 C -0.2407(3) 0.1899(2) 0.22489(19) 0.0361(9) Uani 1 d .
H1A H -0.3005 0.2130 0.2371 0.047 Uiso 1 calc R
H1B H -0.2616 0.1762 0.1845 0.047 Uiso 1 calc R
C2 C 0.1894(3) 0.05877(19) 0.21913(19) 0.0348(9) Uani 1 d .
H2A H 0.2600 0.0399 0.2274 0.045 Uiso 1 calc R
H2B H 0.1677 0.0563 0.1772 0.045 Uiso 1 calc R
C3 C 0.0097(3) 0.0909(2) 0.08427(18) 0.0399(10) Uani 1 d .
C4 C 0.0510(4) 0.1385(2) 0.0499(2) 0.0494(12) Uani 1 d .
C5 C 0.1202(4) 0.1202(3) 0.0114(2) 0.0623(14) Uani 1 d .
H5 H 0.1442 0.1529 -0.0125 0.081 Uiso 1 calc R
C6 C 0.1523(4) 0.0541(3) 0.0088(3) 0.0691(16) Uani 1 d .
H6 H 0.1996 0.0418 -0.0160 0.090 Uiso 1 calc R
C7 C 0.1148(4) 0.0069(3) 0.0427(2) 0.0633(15) Uani 1 d .
H7 H 0.1379 -0.0379 0.0417 0.082 Uiso 1 calc R
C8 C 0.0416(4) 0.0243(2) 0.0795(2) 0.0495(12) Uani 1 d .
H8 H 0.0142 -0.0096 0.1009 0.064 Uiso 1 calc R
C1P C -0.1763(4) 0.3052(2) 0.1637(2) 0.0436(11) Uani 1 d .
C2P C -0.1011(4) 0.3405(3) 0.1393(2) 0.0606(14) Uani 1 d .
H2P H -0.0303 0.3358 0.1552 0.079 Uiso 1 calc R
C3P C -0.1289(6) 0.3825(3) 0.0920(3) 0.083(2) Uani 1 d .
H3P H -0.0771 0.4061 0.0761 0.108 Uiso 1 calc R
C4P C -0.2317(7) 0.3895(3) 0.0685(2) 0.084(2) Uani 1 d .
H4P H -0.2506 0.4184 0.0368 0.109 Uiso 1 calc R
C5P C -0.3082(5) 0.3537(3) 0.0915(3) 0.0753(18) Uani 1 d .
H5P H -0.3787 0.3579 0.0750 0.098 Uiso 1 calc R
C6P C -0.2802(4) 0.3120(3) 0.1388(2) 0.0601(14) Uani 1 d .
H6P H -0.3321 0.2880 0.1543 0.078 Uiso 1 calc R
C7P C -0.1467(3) 0.3067(2) 0.2895(2) 0.0377(10) Uani 1 d .
C8P C -0.2090(4) 0.3646(2) 0.2836(2) 0.0499(12) Uani 1 d .
H8P H -0.2449 0.3769 0.2472 0.065 Uiso 1 calc R
C9P C -0.2177(5) 0.4041(3) 0.3318(3) 0.0706(17) Uani 1 d .
H9P H -0.2592 0.4432 0.3278 0.092 Uiso 1 calc R
C10P C -0.1657(5) 0.3862(4) 0.3853(3) 0.083(2) Uani 1 d .
H10P H -0.1723 0.4128 0.4178 0.108 Uiso 1 calc R
C11P C -0.1040(5) 0.3295(3) 0.3913(3) 0.0740(17) Uani 1 d .
H11P H -0.0694 0.3173 0.4281 0.096 Uiso 1 calc R
C12P C -0.0921(4) 0.2900(3) 0.3437(2) 0.0551(13) Uani 1 d .
H12P H -0.0477 0.2522 0.3480 0.072 Uiso 1 calc R
C13P C 0.2710(3) 0.1473(2) 0.31341(19) 0.0390(10) Uani 1 d .
C14P C 0.2290(4) 0.1749(2) 0.3602(2) 0.0507(12) Uani 1 d .
H14P H 0.1634 0.1961 0.3540 0.066 Uiso 1 calc R
C15P C 0.2861(5) 0.1706(3) 0.4163(2) 0.0699(16) Uani 1 d .
H15P H 0.2583 0.1895 0.4475 0.091 Uiso 1 calc R
C16P C 0.3817(5) 0.1390(3) 0.4263(3) 0.0717(17) Uani 1 d .
H16P H 0.4190 0.1369 0.4639 0.093 Uiso 1 calc R
C17P C 0.4232(4) 0.1102(3) 0.3803(3) 0.0683(16) Uani 1 d .
H17P H 0.4875 0.0874 0.3870 0.089 Uiso 1 calc R
C18P C 0.3687(3) 0.1153(3) 0.3241(2) 0.0524(12) Uani 1 d .
H18P H 0.3978 0.0971 0.2930 0.068 Uiso 1 calc R
C19P C 0.2880(3) 0.1840(2) 0.1948(2) 0.0402(10) Uani 1 d .
C20P C 0.2964(4) 0.1584(3) 0.1403(2) 0.0687(16) Uani 1 d .
H20P H 0.2587 0.1195 0.1271 0.089 Uiso 1 calc R
C21P C 0.3594(5) 0.1892(4) 0.1052(3) 0.096(2) Uani 1 d .
H21P H 0.3642 0.1715 0.0684 0.125 Uiso 1 calc R
C22P C 0.4151(5) 0.2461(4) 0.1249(3) 0.087(2) Uani 1 d .
H22P H 0.4578 0.2671 0.1011 0.113 Uiso 1 calc R
C23P C 0.4095(5) 0.2724(3) 0.1779(3) 0.091(2) Uani 1 d .
H23P H 0.4482 0.3110 0.1907 0.118 Uiso 1 calc R
C24P C 0.3454(4) 0.2413(3) 0.2130(3) 0.0696(17) Uani 1 d .
H24P H 0.3412 0.2595 0.2497 0.091 Uiso 1 calc R
C25P C -0.3383(3) 0.0646(2) 0.2480(2) 0.0408(10) Uani 1 d .
C26P C -0.3918(4) 0.0679(3) 0.1921(3) 0.0672(16) Uani 1 d .
H26P H -0.3686 0.0971 0.1651 0.087 Uiso 1 calc R
C27P C -0.4805(5) 0.0278(3) 0.1756(3) 0.0802(19) Uani 1 d .
H27P H -0.5163 0.0304 0.1376 0.104 Uiso 1 calc R
C28P C -0.5154(4) -0.0150(3) 0.2143(3) 0.0703(17) Uani 1 d .
H28P H -0.5740 -0.0425 0.2028 0.091 Uiso 1 calc R
C29P C -0.4641(4) -0.0176(3) 0.2702(3) 0.0724(18) Uani 1 d .
H29P H -0.4895 -0.0458 0.2972 0.094 Uiso 1 calc R
C30P C -0.3744(4) 0.0212(2) 0.2875(2) 0.0545(13) Uani 1 d .
H30P H -0.3387 0.0179 0.3255 0.071 Uiso 1 calc R
C31P C -0.2216(3) 0.1396(2) 0.34391(19) 0.0416(10) Uani 1 d .
C32P C -0.3112(4) 0.1711(2) 0.3584(2) 0.0532(12) Uani 1 d .
H32P H -0.3694 0.1780 0.3298 0.069 Uiso 1 calc R
C33P C -0.3146(5) 0.1924(3) 0.4152(2) 0.0644(15) Uani 1 d .
H33P H -0.3749 0.2131 0.4248 0.084 Uiso 1 calc R
C34P C -0.2290(6) 0.1826(3) 0.4566(3) 0.0801(19) Uani 1 d .
H34P H -0.2308 0.1968 0.4948 0.104 Uiso 1 calc R
C35P C -0.1396(6) 0.1521(3) 0.4428(3) 0.0818(19) Uani 1 d .
H35P H -0.0817 0.1459 0.4717 0.106 Uiso 1 calc R
C36P C -0.1349(4) 0.1309(3) 0.3872(2) 0.0619(14) Uani 1 d .
H36P H -0.0739 0.1105 0.3783 0.080 Uiso 1 calc R
C37P C 0.0858(3) -0.0712(2) 0.20710(19) 0.0382(10) Uani 1 d .
C38P C 0.1621(4) -0.0948(2) 0.1767(2) 0.0521(12) Uani 1 d .
H38P H 0.2263 -0.0721 0.1798 0.068 Uiso 1 calc R
C39P C 0.1450(5) -0.1523(3) 0.1414(2) 0.0658(15) Uani 1 d .
H39P H 0.1983 -0.1687 0.1220 0.086 Uiso 1 calc R
C40P C 0.0502(5) -0.1843(3) 0.1355(3) 0.0787(19) Uani 1 d .
H40P H 0.0377 -0.2221 0.1111 0.102 Uiso 1 calc R
C41P C -0.0264(5) -0.1614(3) 0.1650(3) 0.081(2) Uani 1 d .
H41P H -0.0910 -0.1838 0.1607 0.106 Uiso 1 calc R
C42P C -0.0099(4) -0.1052(2) 0.2014(3) 0.0605(14) Uani 1 d .
H42P H -0.0627 -0.0903 0.2218 0.079 Uiso 1 calc R
C43P C 0.1790(3) -0.0263(2) 0.32190(19) 0.0395(10) Uani 1 d .
C44P C 0.1645(4) 0.0018(3) 0.3746(2) 0.0565(13) Uani 1 d .
H44P H 0.1139 0.0355 0.3757 0.073 Uiso 1 calc R
C45P C 0.2244(5) -0.0197(3) 0.4254(2) 0.0738(17) Uani 1 d .
H45P H 0.2156 0.0005 0.4606 0.096 Uiso 1 calc R
C46P C 0.2973(5) -0.0708(3) 0.4249(3) 0.0756(18) Uani 1 d .
H46P H 0.3369 -0.0855 0.4596 0.098 Uiso 1 calc R
C47P C 0.3112(4) -0.0996(3) 0.3734(3) 0.0705(16) Uani 1 d .
H47P H 0.3601 -0.1345 0.3728 0.092 Uiso 1 calc R
C48P C 0.2531(4) -0.0772(3) 0.3222(2) 0.0574(14) Uani 1 d .
H48P H 0.2640 -0.0968 0.2870 0.075 Uiso 1 calc R
C1S C -0.3414(4) 0.1221(3) 0.0133(2) 0.117(3) Uani 1 d D
H1S H -0.2717 0.1157 0.0345 0.163 Uiso 1 d R
Cl1S Cl -0.4115(10) 0.0472(4) 0.0044(10) 0.158(7) Uani 0.34(2) d PDU
Cl2S Cl -0.3591(9) 0.0755(12) -0.0503(7) 0.233(12) Uani 0.406(14) d PDU
Cl3S Cl -0.3316(10) 0.1284(9) -0.0598(3) 0.157(7) Uani 0.320(18) d PDU
Cl4S Cl -0.3295(9) 0.175(2) -0.0448(13) 0.38(3) Uani 0.29(2) d PDU
Cl5S Cl -0.3490(19) 0.2054(6) -0.0101(13) 0.46(2) Uani 0.413(18) d PDU
Cl6S Cl -0.3889(12) 0.2009(7) 0.0288(9) 0.117(8) Uani 0.25(2) d PDU
Cl7S Cl -0.4225(10) 0.1669(12) 0.0523(3) 0.142(7) Uani 0.37(2) d PDU
Cl8S Cl -0.4379(12) 0.131(3) 0.0568(6) 0.26(3) Uiso 0.181(16) d PD
Cl9S Cl -0.4318(10) 0.0657(11) 0.0334(8) 0.265(13) Uani 0.43(2) d PDU

loop_
_atom_site_aniso_label
_atom_site_aniso_U_11
_atom_site_aniso_U_22
_atom_site_aniso_U_33
_atom_site_aniso_U_23
_atom_site_aniso_U_13
_atom_site_aniso_U_12
Pd1 0.02769(15) 0.02352(14) 0.04369(19) -0.00022(14) 0.00685(13) -0.00139(12)
Pd2 0.03011(16) 0.02430(15) 0.04486(19) 0.00378(14) 0.00917(13) 0.00046(13)
Cl1 0.0436(6) 0.0306(5) 0.0799(9) -0.0091(6) 0.0081(6) -0.0096(5)
Cl2 0.0580(8) 0.0465(7) 0.0694(8) 0.0223(6) 0.0211(6) -0.0015(6)
S1 0.0331(5) 0.0379(6) 0.0391(6) -0.0025(5) 0.0022(5) -0.0026(4)
P1 0.0301(5) 0.0247(5) 0.0443(6) 0.0029(5) 0.0077(5) 0.0029(4)
P2 0.0275(5) 0.0292(5) 0.0415(6) -0.0022(5) 0.0079(5) -0.0015(4)
P3 0.0280(5) 0.0309(5) 0.0471(7) 0.0035(5) 0.0108(5) -0.0002(4)
P4 0.0312(5) 0.0252(5) 0.0437(6) -0.0010(5) 0.0051(5) 0.0030(4)
O1 0.0493(19) 0.054(2) 0.061(2) -0.0130(17) 0.0051(16) -0.0194(16)
O2 0.0493(19) 0.0513(19) 0.0450(18) 0.0053(15) -0.0025(15) 0.0139(16)
O3 0.37(5) 0.13(3) 0.096(15) 0.086(18) 0.12(3) 0.09(3)
O3' 0.17(3) 0.027(15) 0.053(9) 0.029(10) 0.054(12) 0.002(14)
O3" 0.109(18) 0.024(13) 0.076(15) 0.016(10) 0.015(12) -0.022(11)
O4 0.090(3) 0.059(3) 0.125(4) -0.021(3) 0.029(3) -0.013(2)
N1 0.0340(18) 0.0268(16) 0.0351(19) -0.0007(14) 0.0063(15) -0.0047(14)
N2 0.101(4) 0.067(4) 0.066(4) 0.004(3) 0.043(3) 0.000(3)
C1 0.028(2) 0.031(2) 0.049(3) 0.0004(19) 0.0072(19) 0.0003(16)
C2 0.032(2) 0.029(2) 0.044(2) -0.0030(18) 0.0060(18) 0.0028(17)
C3 0.050(3) 0.037(2) 0.032(2) -0.0070(19) 0.005(2) 0.003(2)
C4 0.057(3) 0.046(3) 0.046(3) -0.003(2) 0.009(2) 0.005(2)
C5 0.069(4) 0.073(4) 0.050(3) 0.000(3) 0.024(3) -0.004(3)
C6 0.065(4) 0.083(4) 0.065(4) -0.010(3) 0.028(3) 0.007(3)
C7 0.070(4) 0.060(3) 0.059(3) -0.016(3) 0.007(3) 0.019(3)
C8 0.063(3) 0.043(3) 0.041(3) -0.004(2) 0.002(2) 0.003(2)
C1P 0.055(3) 0.030(2) 0.047(3) 0.002(2) 0.011(2) 0.009(2)
C2P 0.072(4) 0.053(3) 0.059(3) 0.013(3) 0.018(3) 0.007(3)
C3P 0.116(6) 0.081(4) 0.057(4) 0.031(3) 0.028(4) 0.008(4)
C4P 0.146(7) 0.064(4) 0.039(3) 0.016(3) 0.012(4) 0.036(4)
C5P 0.090(5) 0.068(4) 0.062(4) 0.007(3) -0.007(3) 0.023(4)
C6P 0.061(3) 0.055(3) 0.061(3) 0.011(3) 0.003(3) 0.015(3)
C7P 0.031(2) 0.031(2) 0.053(3) -0.0044(19) 0.014(2) -0.0009(17)
C8P 0.042(3) 0.041(3) 0.070(3) -0.006(2) 0.018(2) 0.002(2)
C9P 0.063(4) 0.056(3) 0.097(5) -0.031(3) 0.029(4) 0.002(3)
C10P 0.082(5) 0.089(5) 0.086(5) -0.051(4) 0.035(4) -0.015(4)
C11P 0.083(4) 0.084(4) 0.055(4) -0.016(3) 0.010(3) -0.014(4)
C12P 0.060(3) 0.053(3) 0.052(3) -0.004(2) 0.006(3) 0.001(3)
C13P 0.039(2) 0.035(2) 0.042(3) -0.0023(19) 0.003(2) -0.0070(19)
C14P 0.058(3) 0.050(3) 0.045(3) 0.004(2) 0.010(2) -0.002(2)
C15P 0.108(5) 0.055(3) 0.049(3) -0.002(3) 0.019(3) -0.012(3)
C16P 0.091(5) 0.063(4) 0.055(4) 0.006(3) -0.007(3) -0.020(3)
C17P 0.052(3) 0.072(4) 0.072(4) 0.017(3) -0.019(3) -0.006(3)
C18P 0.037(3) 0.059(3) 0.060(3) -0.004(3) 0.005(2) 0.001(2)
C19P 0.029(2) 0.042(2) 0.052(3) 0.005(2) 0.011(2) 0.0030(18)
C20P 0.065(4) 0.089(4) 0.053(3) -0.006(3) 0.012(3) -0.025(3)
C21P 0.089(5) 0.132(6) 0.074(4) -0.011(4) 0.037(4) -0.052(5)
C22P 0.071(4) 0.101(5) 0.098(5) 0.016(4) 0.040(4) -0.029(4)
C23P 0.097(5) 0.063(4) 0.125(6) -0.012(4) 0.061(5) -0.038(4)
C24P 0.074(4) 0.052(3) 0.091(4) -0.021(3) 0.039(3) -0.024(3)
C25P 0.032(2) 0.028(2) 0.062(3) 0.003(2) 0.008(2) -0.0009(17)
C26P 0.057(3) 0.065(4) 0.074(4) 0.007(3) -0.008(3) -0.026(3)
C27P 0.061(4) 0.077(4) 0.097(5) 0.006(4) -0.005(3) -0.026(3)
C28P 0.036(3) 0.049(3) 0.125(6) -0.004(3) 0.005(3) -0.004(2)
C29P 0.048(3) 0.044(3) 0.132(6) 0.013(3) 0.034(4) -0.007(3)
C30P 0.044(3) 0.044(3) 0.077(4) 0.012(3) 0.014(3) -0.001(2)
C31P 0.046(3) 0.036(2) 0.045(3) 0.004(2) 0.014(2) 0.002(2)
C32P 0.055(3) 0.048(3) 0.058(3) 0.001(2) 0.016(3) 0.006(2)
C33P 0.079(4) 0.058(3) 0.062(4) -0.003(3) 0.029(3) 0.012(3)
C34P 0.126(6) 0.063(4) 0.055(4) -0.009(3) 0.026(4) 0.006(4)
C35P 0.106(5) 0.079(4) 0.054(4) -0.005(3) -0.009(3) 0.018(4)
C36P 0.062(3) 0.064(4) 0.058(3) -0.004(3) 0.005(3) 0.011(3)
C37P 0.037(2) 0.024(2) 0.051(3) -0.0019(18) -0.001(2) 0.0038(17)
C38P 0.054(3) 0.037(3) 0.065(3) -0.006(2) 0.006(3) 0.009(2)
C39P 0.075(4) 0.051(3) 0.071(4) -0.018(3) 0.010(3) 0.021(3)
C40P 0.077(4) 0.050(3) 0.104(5) -0.034(3) -0.004(4) 0.010(3)
C41P 0.062(4) 0.052(3) 0.127(6) -0.033(4) 0.003(4) -0.006(3)
C42P 0.053(3) 0.037(3) 0.089(4) -0.009(3) 0.003(3) -0.003(2)
C43P 0.035(2) 0.036(2) 0.046(3) 0.004(2) 0.002(2) 0.0004(18)
C44P 0.065(3) 0.052(3) 0.053(3) -0.005(2) 0.008(3) 0.006(3)
C45P 0.099(5) 0.073(4) 0.046(3) -0.005(3) -0.002(3) 0.002(4)
C46P 0.076(4) 0.078(4) 0.066(4) 0.024(3) -0.012(3) -0.001(3)
C47P 0.066(4) 0.062(4) 0.079(4) 0.019(3) -0.004(3) 0.023(3)
C48P 0.055(3) 0.058(3) 0.058(3) 0.003(3) 0.006(3) 0.023(3)
C1S 0.073(5) 0.157(9) 0.116(7) -0.006(6) 0.001(5) -0.003(5)
Cl1S 0.183(11) 0.139(9) 0.148(13) 0.034(8) 0.014(9) 0.010(7)
Cl2S 0.114(7) 0.29(2) 0.27(2) -0.167(17) -0.033(9) 0.060(10)
Cl3S 0.181(12) 0.143(11) 0.184(11) 0.027(8) 0.141(10) 0.053(8)
Cl4S 0.40(3) 0.36(4) 0.47(4) 0.09(3) 0.34(3) -0.05(3)
Cl5S 0.63(4) 0.33(2) 0.35(3) -0.006(19) -0.20(3) -0.27(3)
Cl6S 0.154(10) 0.111(10) 0.081(11) -0.040(7) 0.003(7) 0.029(8)
Cl7S 0.163(8) 0.200(15) 0.062(5) 0.011(6) 0.013(4) 0.083(9)
Cl9S 0.314(17) 0.35(3) 0.140(10) 0.055(12) 0.074(9) -0.069(14)

loop_
_atom_type_symbol
_atom_type_description
_atom_type_scat_dispersion_real
_atom_type_scat_dispersion_imag
_atom_type_scat_source
C C 0.0033 0.0016 'International Tables Vol C Tables 4.2.6.8 and 6.1.1.4'
H H 0.0000 0.0000 'International Tables Vol C Tables 4.2.6.8 and 6.1.1.4'
Cl Cl 0.1484 0.1585 'International Tables Vol C Tables 4.2.6.8 and 6.1.1.4'
N N 0.0061 0.0033 'International Tables Vol C Tables 4.2.6.8 and 6.1.1.4'
O O 0.0106 0.0060 'International Tables Vol C Tables 4.2.6.8 and 6.1.1.4'
P P 0.1023 0.0942 'International Tables Vol C Tables 4.2.6.8 and 6.1.1.4'
S S 0.1246 0.1234 'International Tables Vol C Tables 4.2.6.8 and 6.1.1.4'
Pd Pd -0.9988 1.0072 'International Tables Vol C Tables 4.2.6.8 and 6.1.1.4'

loop_
_geom_angle_atom_site_label_1
_geom_angle_atom_site_label_2
_geom_angle_atom_site_label_3
_geom_angle
_geom_angle_publ_flag
N1 Pd1 Cl1 177.11(10) y
N1 Pd1 P1 91.22(9) y
Cl1 Pd1 P1 90.89(4) y
N1 Pd1 P2 87.79(9) y
Cl1 Pd1 P2 90.30(4) y
P1 Pd1 P2 174.42(4) y
N1 Pd1 Pd2 35.94(9) y
Cl1 Pd1 Pd2 146.01(4) y
P1 Pd1 Pd2 90.61(3) y
P2 Pd1 Pd2 85.36(3) y
N1 Pd2 Cl2 175.09(10) y
N1 Pd2 P4 87.25(10) y
Cl2 Pd2 P4 91.84(4) y
N1 Pd2 P3 91.97(10) y
Cl2 Pd2 P3 89.34(4) y
P4 Pd2 P3 175.08(4) y
N1 Pd2 Pd1 35.73(9) y
Cl2 Pd2 Pd1 149.15(4) y
P4 Pd2 Pd1 90.61(3) y
P3 Pd2 Pd1 85.94(3) y
O1 S1 O2 114.99(19) y
O1 S1 N1 111.11(19) y
O2 S1 N1 115.16(18) y
O1 S1 C3 103.0(2) y
O2 S1 C3 103.1(2) y
N1 S1 C3 108.20(19) y
C1P P1 C7P 104.5(2) y
C1P P1 C1 102.8(2) y
C7P P1 C1 104.14(19) y
C1P P1 Pd1 115.15(16) y
C7P P1 Pd1 114.88(14) y
C1 P1 Pd1 113.91(13) ?
C13P P2 C2 103.4(2) y
C13P P2 C19P 104.3(2) y
C2 P2 C19P 102.98(19) y
C13P P2 Pd1 116.25(15) y
C2 P2 Pd1 114.16(14) y
C19P P2 Pd1 114.16(14) y
C31P P3 C25P 104.2(2) y
C31P P3 C1 104.7(2) y
C25P P3 C1 101.83(19) y
C31P P3 Pd2 113.30(15) y
C25P P3 Pd2 115.82(14) y
C1 P3 Pd2 115.57(14) y
C37P P4 C43P 104.42(19) y
C37P P4 C2 103.05(19) y
C43P P4 C2 105.71(19) y
C37P P4 Pd2 111.17(14) y
C43P P4 Pd2 118.28(15) y
C2 P4 Pd2 112.82(13) y
S1 N1 Pd1 125.67(19) y
S1 N1 Pd2 122.27(18) y
Pd1 N1 Pd2 108.33(15) y
O3' N2 O4 129.9(16) y
O3" N2 O4 110.3(19) y
O3 N2 O4 132(2) y
O3' N2 C4 114.3(16) y
O3" N2 C4 130(2) y
O3 N2 C4 106(2) y
O4 N2 C4 115.8(5) y
P3 C1 P1 118.1(2) y
P2 C2 P4 117.3(2) y
C8 C3 C4 116.7(4) y
C8 C3 S1 118.0(4) y
C4 C3 S1 125.1(3) y
C3 C4 C5 121.9(5) y
C3 C4 N2 123.9(4) y
C5 C4 N2 114.0(5) y
C6 C5 C4 119.8(5) y
C7 C6 C5 119.4(5) y
C6 C7 C8 121.1(5) y
C3 C8 C7 120.9(5) y
C6P C1P C2P 118.3(5) ?
C6P C1P P1 123.7(4) ?
C2P C1P P1 118.0(4) ?
C3P C2P C1P 121.0(6) ?
C4P C3P C2P 120.0(6) ?
C3P C4P C5P 120.0(5) ?
C6P C5P C4P 119.8(6) ?
C5P C6P C1P 120.8(6) ?
C12P C7P C8P 119.4(4) ?
C12P C7P P1 118.9(3) ?
C8P C7P P1 121.7(4) ?
C9P C8P C7P 120.0(5) ?
C10P C9P C8P 120.2(6) ?
C11P C10P C9P 120.1(5) ?
C10P C11P C12P 120.8(6) ?
C11P C12P C7P 119.4(5) ?
C18P C13P C14P 118.9(4) ?
C18P C13P P2 120.3(4) ?
C14P C13P P2 120.7(3) ?
C15P C14P C13P 119.5(5) ?
C16P C15P C14P 121.2(6) ?
C15P C16P C17P 119.8(5) ?
C16P C17P C18P 119.7(5) ?
C17P C18P C13P 120.8(5) ?
C24P C19P C20P 117.9(4) ?
C24P C19P P2 119.7(4) ?
C20P C19P P2 122.2(4) ?
C21P C20P C19P 121.1(6) ?
C20P C21P C22P 119.3(6) ?
C23P C22P C21P 121.4(6) ?
C22P C23P C24P 119.2(6) ?
C19P C24P C23P 121.2(5) ?
C26P C25P C30P 118.9(4) ?
C26P C25P P3 121.0(4) ?
C30P C25P P3 120.0(4) ?
C25P C26P C27P 120.4(5) ?
C28P C27P C26P 120.6(6) ?
C27P C28P C29P 119.4(5) ?
C28P C29P C30P 120.9(5) ?
C25P C30P C29P 119.7(5) ?
C36P C31P C32P 118.7(4) ?
C36P C31P P3 120.3(4) ?
C32P C31P P3 121.0(4) ?
C33P C32P C31P 120.6(5) ?
C34P C33P C32P 119.3(5) ?
C33P C34P C35P 120.8(6) ?
C36P C35P C34P 120.8(6) ?
C35P C36P C31P 119.9(5) ?
C38P C37P C42P 118.6(4) ?
C38P C37P P4 124.2(3) ?
C42P C37P P4 117.1(4) ?
C37P C38P C39P 121.1(5) ?
C40P C39P C38P 119.6(5) ?
C41P C40P C39P 120.1(5) ?
C40P C41P C42P 121.0(6) ?
C41P C42P C37P 119.5(5) ?
C44P C43P C48P 118.1(4) ?
C44P C43P P4 120.1(4) ?
C48P C43P P4 121.8(4) ?
C45P C44P C43P 120.2(5) ?
C46P C45P C44P 120.9(6) ?
C47P C46P C45P 119.5(5) ?
C46P C47P C48P 119.9(5) ?
C47P C48P C43P 121.3(5) ?
Cl9S C1S Cl7S 72.5(13) ?
Cl9S C1S Cl3S 117.8(10) ?
Cl7S C1S Cl3S 128.4(6) ?
Cl9S C1S Cl6S 104.3(13) ?
Cl7S C1S Cl6S 33.8(6) ?
Cl3S C1S Cl6S 102.9(10) ?
Cl9S C1S Cl2S 83.2(12) ?
Cl7S C1S Cl2S 135.2(6) ?
Cl3S C1S Cl2S 38.3(8) ?
Cl6S C1S Cl2S 130.8(9) ?
Cl9S C1S Cl4S 137.9(9) ?
Cl7S C1S Cl4S 103.7(17) ?
Cl3S C1S Cl4S 32.9(15) ?
Cl6S C1S Cl4S 73(2) ?
Cl2S C1S Cl4S 70.6(18) ?
Cl9S C1S Cl8S 48(2) ?
Cl7S C1S Cl8S 25(2) ?
Cl3S C1S Cl8S 137.4(7) ?
Cl6S C1S Cl8S 58(2) ?
Cl2S C1S Cl8S 122.9(17) ?
Cl4S C1S Cl8S 123.6(18) ?
Cl9S C1S Cl1S 28.3(7) ?
Cl7S C1S Cl1S 98.7(12) ?
Cl3S C1S Cl1S 93.4(11) ?
Cl6S C1S Cl1S 126.7(10) ?
Cl2S C1S Cl1S 56.2(11) ?
Cl4S C1S Cl1S 121.8(17) ?
Cl8S C1S Cl1S 75(2) ?
Cl9S C1S Cl5S 133.5(12) ?
Cl7S C1S Cl5S 70.7(15) ?
Cl3S C1S Cl5S 68.4(14) ?
Cl6S C1S Cl5S 37.5(15) ?
Cl2S C1S Cl5S 104.1(15) ?
Cl4S C1S Cl5S 36(2) ?
Cl8S C1S Cl5S 94(3) ?
Cl1S C1S Cl5S 140.5(6) ?
Cl9S Cl1S Cl2S 133.9(9) ?
Cl9S Cl1S C1S 75.8(4) ?
Cl2S Cl1S C1S 61.9(5) ?
Cl9S Cl1S Cl8S 26.1(11) ?
Cl2S Cl1S Cl8S 107.8(13) ?
C1S Cl1S Cl8S 52.3(11) ?
Cl3S Cl2S Cl1S 130.2(6) ?
Cl3S Cl2S C1S 70.8(4) ?
Cl1S Cl2S C1S 61.9(5) ?
Cl3S Cl2S Cl4S 17.7(9) ?
Cl1S Cl2S Cl4S 112.6(12) ?
C1S Cl2S Cl4S 54.7(9) ?
Cl3S Cl2S Cl9S 114.9(7) ?
Cl1S Cl2S Cl9S 15.4(4) ?
C1S Cl2S Cl9S 48.4(6) ?
Cl4S Cl2S Cl9S 97.2(12) ?
Cl4S Cl3S Cl2S 141.6(12) ?
Cl4S Cl3S C1S 73.6(8) ?
Cl2S Cl3S C1S 70.9(4) ?
Cl4S Cl3S Cl5S 19.2(13) ?
Cl2S Cl3S Cl5S 122.5(10) ?
C1S Cl3S Cl5S 55.8(7) ?
Cl5S Cl4S Cl3S 143.3(11) ?
Cl5S Cl4S C1S 72.0(11) ?
Cl3S Cl4S C1S 73.5(7) ?
Cl5S Cl4S Cl6S 20.6(10) ?
Cl3S Cl4S Cl6S 122.7(8) ?
C1S Cl4S Cl6S 53.7(10) ?
Cl5S Cl4S Cl2S 122.6(11) ?
Cl3S Cl4S Cl2S 20.6(5) ?
C1S Cl4S Cl2S 54.7(9) ?
Cl6S Cl4S Cl2S 102.1(7) ?
Cl4S Cl5S Cl6S 139.6(13) ?
Cl4S Cl5S C1S 72.0(11) ?
Cl6S Cl5S C1S 71.2(8) ?
Cl4S Cl5S Cl3S 17.5(8) ?
Cl6S Cl5S Cl3S 122.1(8) ?
C1S Cl5S Cl3S 55.7(7) ?
Cl4S Cl5S Cl7S 121.6(11) ?
Cl6S Cl5S Cl7S 18.0(5) ?
C1S Cl5S Cl7S 54.6(8) ?
Cl3S Cl5S Cl7S 104.1(6) ?
Cl7S Cl6S Cl5S 142.1(9) ?
Cl7S Cl6S C1S 73.1(4) ?
Cl5S Cl6S C1S 71.3(7) ?
Cl7S Cl6S Cl8S 13.2(12) ?
Cl5S Cl6S Cl8S 128.9(15) ?
C1S Cl6S Cl8S 60.8(12) ?
Cl7S Cl6S Cl4S 122.4(11) ?
Cl5S Cl6S Cl4S 19.8(12) ?
C1S Cl6S Cl4S 53.8(10) ?
Cl8S Cl6S Cl4S 109.2(15) ?
Cl8S Cl7S Cl6S 148.8(15) ?
Cl8S Cl7S C1S 77.6(12) ?
Cl6S Cl7S C1S 73.1(3) ?
Cl8S Cl7S Cl9S 25.4(14) ?
Cl6S Cl7S Cl9S 123.4(8) ?
C1S Cl7S Cl9S 53.8(6) ?
Cl8S Cl7S Cl5S 128.9(16) ?
Cl6S Cl7S Cl5S 19.9(8) ?
C1S Cl7S Cl5S 54.6(8) ?
Cl9S Cl7S Cl5S 103.5(8) ?
Cl7S Cl8S Cl9S 141.5(10) ?
Cl7S Cl8S C1S 77.5(8) ?
Cl9S Cl8S C1S 65.9(11) ?
Cl7S Cl8S Cl6S 18.0(5) ?
Cl9S Cl8S Cl6S 123.5(8) ?
C1S Cl8S Cl6S 60.7(11) ?
Cl7S Cl8S Cl1S 126.2(10) ?
Cl9S Cl8S Cl1S 15.3(4) ?
C1S Cl8S Cl1S 52.3(12) ?
Cl6S Cl8S Cl1S 108.2(8) ?
Cl1S Cl9S Cl8S 138.5(12) ?
Cl1S Cl9S C1S 76.0(4) ?
Cl8S Cl9S C1S 66.1(9) ?
Cl1S Cl9S Cl7S 125.5(8) ?
Cl8S Cl9S Cl7S 13.1(10) ?
C1S Cl9S Cl7S 53.8(6) ?
Cl1S Cl9S Cl2S 30.7(7) ?
Cl8S Cl9S Cl2S 107.8(12) ?
C1S Cl9S Cl2S 48.4(6) ?
Cl7S Cl9S Cl2S 94.7(7) ?

loop_
_geom_bond_atom_site_label_1
_geom_bond_atom_site_label_2
_geom_bond_distance
_geom_bond_publ_flag
Pd1 N1 2.019(3) y
Pd1 Cl1 2.3160(11) y
Pd1 P1 2.3270(11) y
Pd1 P2 2.3328(11) y
Pd1 Pd2 3.2814(5) y
Pd2 N1 2.029(3) y
Pd2 Cl2 2.3064(12) y
Pd2 P4 2.3157(11) y
Pd2 P3 2.3300(11) y
S1 O1 1.444(3) y
S1 O2 1.446(3) y
S1 N1 1.541(3) y
S1 C3 1.801(4) y
P1 C1P 1.811(4) y
P1 C7P 1.830(4) y
P1 C1 1.845(4) y
P2 C13P 1.818(4) y
P2 C2 1.827(4) y
P2 C19P 1.828(4) y
P3 C31P 1.829(5) y
P3 C25P 1.830(4) y
P3 C1 1.836(4) y
P4 C37P 1.820(4) y
P4 C43P 1.826(4) y
P4 C2 1.844(4) y
O3 O3" 1.02(6) ?
O3 N2 1.235(2) y
O3' N2 1.235(2) y
O3" N2 1.235(2) y
O4 N2 1.229(6) y
N2 C4 1.475(7) y
C3 C8 1.379(6) y
C3 C4 1.383(6) y
C4 C5 1.398(7) y
C5 C6 1.363(8) y
C6 C7 1.349(8) y
C7 C8 1.401(7) y
C1P C6P 1.376(7) ?
C1P C2P 1.376(7) ?
C2P C3P 1.374(7) ?
C3P C4P 1.356(9) ?
C4P C5P 1.377(9) ?
C5P C6P 1.371(7) ?
C7P C12P 1.380(6) ?
C7P C8P 1.383(6) ?
C8P C9P 1.375(7) ?
C9P C10P 1.360(9) ?
C10P C11P 1.361(9) ?
C11P C12P 1.375(7) ?
C13P C18P 1.389(6) ?
C13P C14P 1.390(6) ?
C14P C15P 1.393(7) ?
C15P C16P 1.363(8) ?
C16P C17P 1.381(8) ?
C17P C18P 1.384(7) ?
C19P C24P 1.375(6) ?
C19P C20P 1.378(7) ?
C20P C21P 1.370(7) ?
C21P C22P 1.366(9) ?
C22P C23P 1.342(9) ?
C23P C24P 1.383(7) ?
C25P C26P 1.370(7) ?
C25P C30P 1.380(6) ?
C26P C27P 1.387(7) ?
C27P C28P 1.353(8) ?
C28P C29P 1.361(8) ?
C29P C30P 1.386(7) ?
C31P C36P 1.389(6) ?
C31P C32P 1.391(6) ?
C32P C33P 1.386(7) ?
C33P C34P 1.357(8) ?
C34P C35P 1.373(8) ?
C35P C36P 1.363(8) ?
C37P C38P 1.369(6) ?
C37P C42P 1.386(6) ?
C38P C39P 1.390(7) ?
C39P C40P 1.358(8) ?
C40P C41P 1.357(8) ?
C41P C42P 1.384(7) ?
C43P C44P 1.377(6) ?
C43P C48P 1.378(6) ?
C44P C45P 1.370(7) ?
C45P C46P 1.371(8) ?
C46P C47P 1.354(8) ?
C47P C48P 1.373(7) ?
C1S Cl9S 1.719(2) ?
C1S Cl7S 1.719(2) ?
C1S Cl3S 1.718(2) ?
C1S Cl6S 1.719(2) ?
C1S Cl2S 1.719(2) ?
C1S Cl4S 1.720(2) ?
C1S Cl8S 1.720(4) ?
C1S Cl1S 1.720(2) ?
C1S Cl5S 1.720(2) ?
